data_2217069
loop_
_publ_author_name
'Takao, Koichiro'
'Ikeda, Yasuhisa'

_publ_section_title Bis(2-benzoyl-1-phenylethenolato-\k^2^<i>O</i>,<i>O</i>')(ethanol-\k<i>O</i>)dioxidouranium(VI)
_journal_coeditor_code GK2123
_journal_issue 1
_journal_name_full 'Acta Crystallographica Section E'
_journal_page_first m219
_journal_page_last m220
_journal_paper_doi 10.1107/S1600536807063799
_journal_volume 64
_journal_year 2008
_chemical_formula_iupac '[U (C15 H11 O2)2 O2 (C2 H6 O)]'
_chemical_formula_moiety 'C32 H28 O7 U'
_chemical_formula_sum 'C32 H28 O7 U'
_chemical_formula_weight 762.57
_chemical_name_systematic
;
Bis(2-benzoyl-1-phenylethenolato-\k^2^O,O')(ethanol-\kO)dioxidouranium(VI)
;
_space_group_IT_number 14
_symmetry_cell_setting monoclinic
_symmetry_space_group_name_Hall '-P 2ybc'
_symmetry_space_group_name_H-M 'P 1 21/c 1'
_atom_sites_solution_hydrogens geom
_atom_sites_solution_primary direct
_atom_sites_solution_secondary difmap
_audit_creation_method SHELXL-97
_cell_angle_alpha 90.00
_cell_angle_beta 99.126(16)
_cell_angle_gamma 90.00
_cell_formula_units_Z 4
_cell_length_a 9.088(5)
_cell_length_b 12.141(7)
_cell_length_c 25.878(13)
_cell_measurement_reflns_used 22955
_cell_measurement_temperature 173(2)
_cell_measurement_theta_max 27.6
_cell_measurement_theta_min 3.0
_cell_volume 2819(3)
_computing_cell_refinement 'PROCESS-AUTO  (Rigaku, 2006)'
_computing_data_collection 'PROCESS-AUTO (Rigaku, 2006)'
_computing_data_reduction 'CrystalStructure (MSC/Rigaku, 2006)'
_computing_molecular_graphics 'ORTEPIII (Farrugia, 1997)'
_computing_publication_material 'CrystalStructure (MSC/Rigaku, 2006)'
_computing_structure_refinement 'SHELXL97 (Sheldrick, 1997)'
_computing_structure_solution
;
SIR97 (Altomare <i>et al.</i>,  1999) and DIRDIFF99 (Beurskens <i>et
al.</i>,  1999)
;
_diffrn_ambient_temperature 173(2)
_diffrn_detector_area_resol_mean 10.00
_diffrn_measured_fraction_theta_full 0.995
_diffrn_measured_fraction_theta_max 0.995
_diffrn_measurement_device_type 'Rigaku R-AXIS RAPID'
_diffrn_measurement_method \w
_diffrn_radiation_monochromator graphite
_diffrn_radiation_source 'fine-focus sealed tube'
_diffrn_radiation_type MoK\a
_diffrn_radiation_wavelength 0.71075
_diffrn_reflns_av_R_equivalents 0.0972
_diffrn_reflns_av_sigmaI/netI 0.0742
_diffrn_reflns_limit_h_max 11
_diffrn_reflns_limit_h_min -11
_diffrn_reflns_limit_k_max 15
_diffrn_reflns_limit_k_min -15
_diffrn_reflns_limit_l_max 33
_diffrn_reflns_limit_l_min -33
_diffrn_reflns_number 26257
_diffrn_reflns_theta_full 27.48
_diffrn_reflns_theta_max 27.48
_diffrn_reflns_theta_min 3.03
_exptl_absorpt_coefficient_mu 5.805
_exptl_absorpt_correction_T_max 0.5944
_exptl_absorpt_correction_T_min 0.2048
_exptl_absorpt_correction_type numerical
_exptl_absorpt_process_details
;
(Higashi, 1999)
;
_exptl_crystal_colour orange
_exptl_crystal_density_diffrn 1.797
_exptl_crystal_density_method 'not measured'
_exptl_crystal_description platelet
_exptl_crystal_F_000 1472
_exptl_crystal_size_max 0.40
_exptl_crystal_size_mid 0.30
_exptl_crystal_size_min 0.10
_refine_diff_density_max 1.053
_refine_diff_density_min -0.694
_refine_ls_extinction_method none
_refine_ls_goodness_of_fit_ref 1.008
_refine_ls_hydrogen_treatment constr
_refine_ls_matrix_type full
_refine_ls_number_constraints 0
_refine_ls_number_parameters 362
_refine_ls_number_reflns 6442
_refine_ls_number_restraints 0
_refine_ls_restrained_S_all 1.008
_refine_ls_R_factor_all 0.0784
_refine_ls_R_factor_gt 0.0432
_refine_ls_shift/su_max 0.001
_refine_ls_shift/su_mean 0.000
_refine_ls_structure_factor_coef Fsqd
_refine_ls_weighting_details 'calc w=1/[\s^2^(Fo^2^)+(0.0288P)^2^+2.9796P] where P=(Fo^2^+2Fc^2^)/3'
_refine_ls_weighting_scheme calc
_refine_ls_wR_factor_gt 0.0749
_refine_ls_wR_factor_ref 0.0826
_reflns_number_gt 4539
_reflns_number_total 6442
_reflns_threshold_expression I>2\s(I)
_cod_data_source_file gk2123.cif
_cod_data_source_block I
_cod_original_sg_symbol_H-M 'P 21/c'
_cod_database_code 2217069
_cod_database_fobs_code 2217069

loop_
_symmetry_equiv_pos_as_xyz
'x, y, z'
'-x, y+1/2, -z+1/2'
'-x, -y, -z'
'x, -y-1/2, z-1/2'

loop_
_atom_site_type_symbol
_atom_site_label
_atom_site_fract_x
_atom_site_fract_y
_atom_site_fract_z
_atom_site_U_iso_or_equiv
_atom_site_adp_type
_atom_site_calc_flag
_atom_site_refinement_flags
_atom_site_occupancy
U U1 0.56596(2) 0.415650(18) 0.597530(8) 0.03064(7) Uani d . 1
O O1 0.4826(4) 0.3391(4) 0.64300(17) 0.0415(10) Uani d . 1
O O2 0.6473(4) 0.4912(4) 0.54993(16) 0.0403(10) Uani d . 1
O O3 0.4712(4) 0.2914(3) 0.52999(16) 0.0396(10) Uani d . 1
O O4 0.7334(4) 0.2763(3) 0.59376(15) 0.0382(10) Uani d . 1
O O5 0.7648(4) 0.4744(4) 0.66069(17) 0.0419(11) Uani d . 1
O O6 0.4991(5) 0.5764(4) 0.63790(18) 0.0491(12) Uani d . 1
O O7 0.3209(4) 0.4808(3) 0.55377(15) 0.0372(10) Uani d . 1
H H6 0.3287 0.5044 0.5230 0.031 Uiso d . 1
C C1 0.2955(7) 0.2313(5) 0.4362(2) 0.0387(14) Uani d . 1
H H1 0.2766 0.3017 0.4498 0.046 Uiso calc R 1
C C2 0.1947(7) 0.1867(6) 0.3973(3) 0.0450(16) Uani d . 1
H H2 0.1063 0.2260 0.3839 0.054 Uiso calc R 1
C C3 0.2210(7) 0.0843(6) 0.3772(2) 0.0469(16) Uani d . 1
H H3 0.1506 0.0535 0.3500 0.056 Uiso calc R 1
C C4 0.3477(7) 0.0271(6) 0.3962(2) 0.0453(16) Uani d . 1
H H4 0.3646 -0.0433 0.3822 0.054 Uiso calc R 1
C C5 0.4521(7) 0.0717(5) 0.4360(2) 0.0387(14) Uani d . 1
H H5 0.5404 0.0321 0.4491 0.046 Uiso calc R 1
C C6 0.4260(6) 0.1754(5) 0.4566(2) 0.0312(13) Uani d . 1
C C7 0.5299(6) 0.2243(5) 0.5012(2) 0.0327(13) Uani d . 1
C C8 0.6823(6) 0.1955(5) 0.5101(2) 0.0330(13) Uani d . 1
H H8 0.7219 0.1563 0.4837 0.040 Uiso calc R 1
C C9 0.7770(6) 0.2221(5) 0.5562(2) 0.0322(13) Uani d . 1
C C10 0.9351(6) 0.1858(5) 0.5657(2) 0.0319(13) Uani d . 1
C C11 1.0087(7) 0.1396(5) 0.5280(3) 0.0390(15) Uani d . 1
H H11 0.9558 0.1268 0.4938 0.047 Uiso calc R 1
C C12 1.1592(7) 0.1116(5) 0.5393(3) 0.0461(17) Uani d . 1
H H12 1.2081 0.0805 0.5130 0.055 Uiso calc R 1
C C13 1.2362(7) 0.1291(5) 0.5885(3) 0.0472(17) Uani d . 1
H H13 1.3386 0.1099 0.5963 0.057 Uiso calc R 1
C C14 1.1658(7) 0.1747(6) 0.6271(3) 0.0483(17) Uani d . 1
H H14 1.2199 0.1873 0.6611 0.058 Uiso calc R 1
C C15 1.0173(7) 0.2017(5) 0.6160(3) 0.0417(15) Uani d . 1
H H15 0.9691 0.2316 0.6429 0.050 Uiso calc R 1
C C16 1.0565(8) 0.4803(6) 0.7029(3) 0.0546(18) Uani d . 1
H H16 1.0176 0.4199 0.6817 0.066 Uiso calc R 1
C C17 1.2082(8) 0.4842(8) 0.7233(3) 0.068(2) Uani d . 1
H H17 1.2722 0.4269 0.7152 0.082 Uiso calc R 1
C C18 1.2655(8) 0.5694(8) 0.7546(3) 0.061(2) Uani d . 1
H H18 1.3684 0.5705 0.7688 0.073 Uiso calc R 1
C C19 1.1746(8) 0.6530(8) 0.7653(3) 0.067(2) Uani d . 1
H H19 1.2137 0.7121 0.7873 0.080 Uiso calc R 1
C C20 1.0220(7) 0.6511(7) 0.7435(3) 0.064(2) Uani d . 1
H H20 0.9597 0.7108 0.7499 0.076 Uiso calc R 1
C C21 0.9625(6) 0.5643(5) 0.7134(2) 0.0352(14) Uani d . 1
C C22 0.8030(6) 0.5595(5) 0.6885(2) 0.0326(14) Uani d . 1
C C23 0.7037(7) 0.6423(5) 0.6961(2) 0.0348(14) Uani d . 1
H H23 0.7374 0.6988 0.7206 0.042 Uiso calc R 1
C C24 0.5560(6) 0.6478(5) 0.6700(2) 0.0313(13) Uani d . 1
C C25 0.4577(6) 0.7408(5) 0.6784(2) 0.0309(12) Uani d . 1
C C26 0.4787(7) 0.8051(5) 0.7236(2) 0.0416(15) Uani d . 1
H H26 0.5600 0.7897 0.7505 0.050 Uiso calc R 1
C C27 0.3832(8) 0.8908(5) 0.7299(3) 0.0504(18) Uani d . 1
H H27 0.3987 0.9332 0.7611 0.060 Uiso calc R 1
C C28 0.2655(8) 0.9151(6) 0.6909(3) 0.0522(17) Uani d . 1
H H28 0.2001 0.9742 0.6954 0.063 Uiso calc R 1
C C29 0.2423(7) 0.8526(6) 0.6448(3) 0.0452(16) Uani d . 1
H H29 0.1625 0.8697 0.6177 0.054 Uiso calc R 1
C C30 0.3369(7) 0.7660(5) 0.6394(2) 0.0374(14) Uani d . 1
H H30 0.3197 0.7224 0.6085 0.045 Uiso calc R 1
C C31 0.1778(7) 0.4503(6) 0.5666(3) 0.054(2) Uani d . 1
H H31A 0.1922 0.4165 0.6018 0.065 Uiso calc R 1
H H31B 0.1316 0.3944 0.5412 0.065 Uiso calc R 1
C C32 0.0755(8) 0.5455(7) 0.5659(4) 0.069(2) Uani d . 1
H H32A -0.0198 0.5207 0.5750 0.083 Uiso calc R 1
H H32B 0.0586 0.5782 0.5308 0.083 Uiso calc R 1
H H32C 0.1199 0.6006 0.5913 0.083 Uiso calc R 1

loop_
_atom_site_aniso_label
_atom_site_aniso_U_11
_atom_site_aniso_U_22
_atom_site_aniso_U_33
_atom_site_aniso_U_12
_atom_site_aniso_U_13
_atom_site_aniso_U_23
U1 0.02771(11) 0.03283(12) 0.03087(11) 0.00087(12) 0.00310(8) -0.00756(11)
O1 0.032(2) 0.051(3) 0.040(2) -0.004(2) 0.002(2) -0.006(2)
O2 0.032(2) 0.046(3) 0.042(2) -0.002(2) 0.001(2) 0.002(2)
O3 0.034(2) 0.040(3) 0.042(2) -0.0005(19) -0.004(2) -0.014(2)
O4 0.042(2) 0.039(3) 0.032(2) 0.007(2) 0.001(2) -0.0085(19)
O5 0.030(2) 0.050(3) 0.045(3) -0.001(2) 0.002(2) -0.018(2)
O6 0.039(2) 0.048(3) 0.058(3) 0.006(2) 0.001(2) -0.023(2)
O7 0.034(2) 0.046(3) 0.032(2) 0.006(2) 0.0067(19) -0.0010(19)
C1 0.039(3) 0.034(4) 0.042(3) -0.010(3) 0.004(3) -0.005(3)
C2 0.043(4) 0.044(4) 0.047(4) -0.004(3) 0.002(3) 0.004(3)
C3 0.044(3) 0.058(4) 0.037(3) -0.018(4) 0.000(3) -0.006(4)
C4 0.050(4) 0.047(4) 0.036(3) -0.010(3) -0.001(3) -0.008(3)
C5 0.044(3) 0.036(4) 0.034(3) -0.002(3) 0.000(3) -0.004(3)
C6 0.036(3) 0.031(3) 0.025(3) -0.008(3) 0.002(3) -0.002(2)
C7 0.034(3) 0.029(3) 0.035(3) -0.002(3) 0.005(3) -0.002(3)
C8 0.029(3) 0.041(4) 0.028(3) 0.003(3) 0.002(3) -0.006(3)
C9 0.033(3) 0.024(3) 0.041(3) 0.000(2) 0.006(3) 0.003(3)
C10 0.034(3) 0.027(3) 0.035(3) -0.002(3) 0.010(3) 0.003(3)
C11 0.043(3) 0.034(4) 0.041(4) -0.002(3) 0.010(3) -0.001(3)
C12 0.034(3) 0.049(5) 0.059(4) 0.006(3) 0.020(4) 0.002(3)
C13 0.037(3) 0.040(4) 0.065(5) 0.005(3) 0.009(4) 0.000(3)
C14 0.040(4) 0.049(4) 0.050(4) 0.007(3) -0.013(3) -0.003(3)
C15 0.039(3) 0.041(4) 0.042(4) 0.006(3) 0.000(3) -0.005(3)
C16 0.045(4) 0.051(5) 0.061(5) 0.002(4) -0.013(4) 0.000(4)
C17 0.047(4) 0.074(6) 0.080(6) 0.006(4) -0.004(4) 0.005(5)
C18 0.039(4) 0.097(7) 0.045(4) -0.018(5) 0.000(4) 0.009(4)
C19 0.043(4) 0.105(7) 0.052(5) -0.031(5) 0.008(4) -0.022(5)
C20 0.033(4) 0.088(6) 0.071(6) -0.015(4) 0.014(4) -0.037(5)
C21 0.032(3) 0.047(4) 0.027(3) -0.010(3) 0.004(3) 0.000(3)
C22 0.035(3) 0.037(4) 0.029(3) -0.005(3) 0.014(3) 0.000(2)
C23 0.040(3) 0.033(3) 0.032(3) -0.011(3) 0.008(3) -0.007(3)
C24 0.035(3) 0.031(3) 0.031(3) -0.006(3) 0.018(3) -0.002(2)
C25 0.038(3) 0.027(3) 0.030(3) -0.005(3) 0.011(3) -0.004(2)
C26 0.049(4) 0.043(4) 0.032(3) 0.003(3) 0.003(3) -0.008(3)
C27 0.069(5) 0.040(4) 0.042(4) 0.010(3) 0.010(4) -0.014(3)
C28 0.068(5) 0.041(4) 0.048(4) 0.017(4) 0.011(4) -0.003(4)
C29 0.044(4) 0.051(4) 0.041(4) 0.005(3) 0.006(3) 0.003(3)
C30 0.045(3) 0.036(4) 0.033(3) 0.002(3) 0.008(3) -0.006(3)
C31 0.035(3) 0.068(5) 0.057(5) -0.005(3) 0.000(4) 0.006(4)
C32 0.042(4) 0.082(6) 0.084(6) 0.009(4) 0.009(4) -0.016(5)

loop_
_atom_type_symbol
_atom_type_description
_atom_type_scat_dispersion_real
_atom_type_scat_dispersion_imag
_atom_type_scat_source
C C 0.0033 0.0016 'International Tables Vol C Tables 4.2.6.8 and 6.1.1.4'
H H 0.0000 0.0000 'International Tables Vol C Tables 4.2.6.8 and 6.1.1.4'
O O 0.0106 0.0060 'International Tables Vol C Tables 4.2.6.8 and 6.1.1.4'
U U -9.6767 9.6646 'International Tables Vol C Tables 4.2.6.8 and 6.1.1.4'

loop_
_geom_angle_atom_site_label_1
_geom_angle_atom_site_label_2
_geom_angle_atom_site_label_3
_geom_angle
O1 U1 O2 178.36(19)
O1 U1 O4 89.86(18)
O2 U1 O4 90.00(17)
O1 U1 O6 88.42(19)
O2 U1 O6 92.55(19)
O4 U1 O6 149.05(15)
O1 U1 O5 93.46(18)
O2 U1 O5 88.12(18)
O4 U1 O5 79.09(15)
O6 U1 O5 70.19(15)
O1 U1 O3 90.71(18)
O2 U1 O3 87.70(18)
O4 U1 O3 70.35(14)
O6 U1 O3 140.55(15)
O5 U1 O3 149.14(14)
O1 U1 O7 91.33(17)
O2 U1 O7 87.75(16)
O4 U1 O7 140.97(14)
O6 U1 O7 69.97(15)
O5 U1 O7 139.70(14)
O3 U1 O7 70.62(14)
C7 O3 U1 134.5(4)
C9 O4 U1 134.1(4)
C22 O5 U1 138.5(4)
C24 O6 U1 139.8(4)
C31 O7 U1 126.5(4)
C31 O7 H6 120.6
U1 O7 H6 109.3
C2 C1 C6 121.2(6)
C2 C1 H1 119.4
C6 C1 H1 119.4
C1 C2 C3 119.9(7)
C1 C2 H2 120.0
C3 C2 H2 120.0
C4 C3 C2 120.6(6)
C4 C3 H3 119.7
C2 C3 H3 119.7
C3 C4 C5 120.2(6)
C3 C4 H4 119.9
C5 C4 H4 119.9
C4 C5 C6 119.5(6)
C4 C5 H5 120.2
C6 C5 H5 120.2
C1 C6 C5 118.5(6)
C1 C6 C7 119.7(5)
C5 C6 C7 121.7(5)
O3 C7 C8 123.5(5)
O3 C7 C6 115.6(5)
C8 C7 C6 120.9(5)
C9 C8 C7 122.7(5)
C9 C8 H8 118.6
C7 C8 H8 118.6
O4 C9 C8 122.9(5)
O4 C9 C10 115.6(5)
C8 C9 C10 121.6(5)
C11 C10 C15 117.6(6)
C11 C10 C9 124.4(6)
C15 C10 C9 118.0(5)
C10 C11 C12 121.1(7)
C10 C11 H11 119.5
C12 C11 H11 119.5
C13 C12 C11 119.9(6)
C13 C12 H12 120.1
C11 C12 H12 120.1
C12 C13 C14 120.4(6)
C12 C13 H13 119.8
C14 C13 H13 119.8
C15 C14 C13 119.8(7)
C15 C14 H14 120.1
C13 C14 H14 120.1
C14 C15 C10 121.2(6)
C14 C15 H15 119.4
C10 C15 H15 119.4
C21 C16 C17 120.3(7)
C21 C16 H16 119.9
C17 C16 H16 119.9
C18 C17 C16 120.6(8)
C18 C17 H17 119.7
C16 C17 H17 119.7
C17 C18 C19 119.9(7)
C17 C18 H18 120.0
C19 C18 H18 120.0
C18 C19 C20 119.6(7)
C18 C19 H19 120.2
C20 C19 H19 120.2
C21 C20 C19 120.9(7)
C21 C20 H20 119.5
C19 C20 H20 119.5
C20 C21 C16 118.6(6)
C20 C21 C22 123.0(6)
C16 C21 C22 118.3(6)
O5 C22 C23 122.9(6)
O5 C22 C21 115.7(5)
C23 C22 C21 121.4(5)
C22 C23 C24 124.0(6)
C22 C23 H23 118.0
C24 C23 H23 118.0
O6 C24 C23 123.3(5)
O6 C24 C25 115.5(5)
C23 C24 C25 121.2(5)
C26 C25 C30 117.9(6)
C26 C25 C24 123.1(6)
C30 C25 C24 118.9(5)
C27 C26 C25 121.1(6)
C27 C26 H26 119.4
C25 C26 H26 119.4
C28 C27 C26 120.2(6)
C28 C27 H27 119.9
C26 C27 H27 119.9
C27 C28 C29 120.0(6)
C27 C28 H28 120.0
C29 C28 H28 120.0
C30 C29 C28 119.3(6)
C30 C29 H29 120.4
C28 C29 H29 120.4
C29 C30 C25 121.5(6)
C29 C30 H30 119.3
C25 C30 H30 119.3
O7 C31 C32 112.6(6)
O7 C31 H31A 109.1
C32 C31 H31A 109.1
O7 C31 H31B 109.1
C32 C31 H31B 109.1
H31A C31 H31B 107.8
C31 C32 H32A 109.5
C31 C32 H32B 109.5
H32A C32 H32B 109.5
C31 C32 H32C 109.5
H32A C32 H32C 109.5
H32B C32 H32C 109.5

loop_
_geom_bond_atom_site_label_1
_geom_bond_atom_site_label_2
_geom_bond_distance
_geom_bond_publ_flag
U1 O1 1.762(4) y
U1 O2 1.787(4) y
U1 O4 2.288(4) y
U1 O6 2.339(4) y
U1 O5 2.347(4) y
U1 O3 2.365(4) y
U1 O7 2.464(4) y
O3 C7 1.278(6) ?
O4 C9 1.288(6) ?
O5 C22 1.276(7) ?
O6 C24 1.253(7) ?
O7 C31 1.440(7) ?
O7 H6 0.8596 ?
C1 C2 1.362(9) ?
C1 C6 1.395(8) ?
C1 H1 0.9500 ?
C2 C3 1.383(9) ?
C2 H2 0.9500 ?
C3 C4 1.368(9) ?
C3 H3 0.9500 ?
C4 C5 1.395(9) ?
C4 H4 0.9500 ?
C5 C6 1.403(8) ?
C5 H5 0.9500 ?
C6 C7 1.492(8) ?
C7 C8 1.411(8) ?
C8 C9 1.392(8) ?
C8 H8 0.9500 ?
C9 C10 1.486(8) ?
C10 C11 1.386(8) ?
C10 C15 1.408(9) ?
C11 C12 1.394(9) ?
C11 H11 0.9500 ?
C12 C13 1.368(10) ?
C12 H12 0.9500 ?
C13 C14 1.383(9) ?
C13 H13 0.9500 ?
C14 C15 1.374(9) ?
C14 H14 0.9500 ?
C15 H15 0.9500 ?
C16 C21 1.384(9) ?
C16 C17 1.396(10) ?
C16 H16 0.9500 ?
C17 C18 1.365(11) ?
C17 H17 0.9500 ?
C18 C19 1.365(11) ?
C18 H18 0.9500 ?
C19 C20 1.411(10) ?
C19 H19 0.9500 ?
C20 C21 1.370(9) ?
C20 H20 0.9500 ?
C21 C22 1.492(8) ?
C22 C23 1.385(8) ?
C23 C24 1.405(8) ?
C23 H23 0.9500 ?
C24 C25 1.477(8) ?
C25 C26 1.395(8) ?
C25 C30 1.403(8) ?
C26 C27 1.381(8) ?
C26 H26 0.9500 ?
C27 C28 1.380(10) ?
C27 H27 0.9500 ?
C28 C29 1.401(9) ?
C28 H28 0.9500 ?
C29 C30 1.380(8) ?
C29 H29 0.9500 ?
C30 H30 0.9500 ?
C31 C32 1.481(10) ?
C31 H31A 0.9900 ?
C31 H31B 0.9900 ?
C32 H32A 0.9800 ?
C32 H32B 0.9800 ?
C32 H32C 0.9800 ?

loop_
_geom_hbond_atom_site_label_D
_geom_hbond_atom_site_label_H
_geom_hbond_atom_site_label_A
_geom_hbond_site_symmetry_A
_geom_hbond_distance_DH
_geom_hbond_distance_HA
_geom_hbond_distance_DA
_geom_hbond_angle_DHA
_geom_hbond_publ_flag
O7 H6 O2 3_666 0.86 1.94 2.765(5) 162 y

loop_
_geom_torsion_atom_site_label_1
_geom_torsion_atom_site_label_2
_geom_torsion_atom_site_label_3
_geom_torsion_atom_site_label_4
_geom_torsion
O1 U1 O3 C7 -115.6(5)
O2 U1 O3 C7 64.8(5)
O4 U1 O3 C7 -26.0(5)
O6 U1 O3 C7 156.0(5)
O5 U1 O3 C7 -17.7(7)
O7 U1 O3 C7 153.2(6)
O1 U1 O4 C9 129.1(5)
O2 U1 O4 C9 -49.3(5)
O6 U1 O4 C9 -144.2(5)
O5 U1 O4 C9 -137.3(5)
O3 U1 O4 C9 38.3(5)
O7 U1 O4 C9 37.2(6)
O1 U1 O5 C22 -99.8(6)
O2 U1 O5 C22 80.7(6)
O4 U1 O5 C22 171.0(6)
O6 U1 O5 C22 -12.7(5)
O3 U1 O5 C22 163.0(5)
O7 U1 O5 C22 -3.6(7)
O1 U1 O6 C24 100.7(7)
O2 U1 O6 C24 -80.7(7)
O4 U1 O6 C24 13.6(8)
O5 U1 O6 C24 6.4(6)
O3 U1 O6 C24 -170.1(6)
O7 U1 O6 C24 -167.3(7)
O1 U1 O7 C31 -2.7(5)
O2 U1 O7 C31 175.9(5)
O4 U1 O7 C31 88.7(5)
O6 U1 O7 C31 -90.6(5)
O5 U1 O7 C31 -99.7(5)
O3 U1 O7 C31 87.6(5)
C6 C1 C2 C3 -0.1(9)
C1 C2 C3 C4 0.1(10)
C2 C3 C4 C5 -0.2(10)
C3 C4 C5 C6 0.3(9)
C2 C1 C6 C5 0.2(9)
C2 C1 C6 C7 -176.9(5)
C4 C5 C6 C1 -0.3(8)
C4 C5 C6 C7 176.7(5)
U1 O3 C7 C8 10.9(9)
U1 O3 C7 C6 -169.8(4)
C1 C6 C7 O3 24.7(8)
C5 C6 C7 O3 -152.3(5)
C1 C6 C7 C8 -156.1(6)
C5 C6 C7 C8 26.9(8)
O3 C7 C8 C9 11.7(10)
C6 C7 C8 C9 -167.5(5)
U1 O4 C9 C8 -34.8(8)
U1 O4 C9 C10 147.1(4)
C7 C8 C9 O4 -1.0(9)
C7 C8 C9 C10 176.9(5)
O4 C9 C10 C11 -171.1(5)
C8 C9 C10 C11 10.8(9)
O4 C9 C10 C15 7.3(8)
C8 C9 C10 C15 -170.7(6)
C15 C10 C11 C12 -1.0(9)
C9 C10 C11 C12 177.4(6)
C10 C11 C12 C13 0.4(10)
C11 C12 C13 C14 -0.2(10)
C12 C13 C14 C15 0.6(11)
C13 C14 C15 C10 -1.2(10)
C11 C10 C15 C14 1.4(9)
C9 C10 C15 C14 -177.1(6)
C21 C16 C17 C18 1.2(12)
C16 C17 C18 C19 -1.3(12)
C17 C18 C19 C20 -0.6(12)
C18 C19 C20 C21 2.6(13)
C19 C20 C21 C16 -2.7(11)
C19 C20 C21 C22 -178.5(7)
C17 C16 C21 C20 0.8(11)
C17 C16 C21 C22 176.8(6)
U1 O5 C22 C23 16.0(9)
U1 O5 C22 C21 -164.9(4)
C20 C21 C22 O5 178.6(6)
C16 C21 C22 O5 2.7(8)
C20 C21 C22 C23 -2.3(9)
C16 C21 C22 C23 -178.2(6)
O5 C22 C23 C24 -7.2(9)
C21 C22 C23 C24 173.8(5)
U1 O6 C24 C23 -3.9(10)
U1 O6 C24 C25 175.3(4)
C22 C23 C24 O6 1.6(9)
C22 C23 C24 C25 -177.5(5)
O6 C24 C25 C26 156.8(6)
C23 C24 C25 C26 -24.0(8)
O6 C24 C25 C30 -22.9(8)
C23 C24 C25 C30 156.3(5)
C30 C25 C26 C27 0.2(9)
C24 C25 C26 C27 -179.5(6)
C25 C26 C27 C28 -0.7(10)
C26 C27 C28 C29 0.1(11)
C27 C28 C29 C30 1.1(10)
C28 C29 C30 C25 -1.6(10)
C26 C25 C30 C29 1.0(9)
C24 C25 C30 C29 -179.3(5)
U1 O7 C31 C32 137.6(5)
